data_4320738
loop_
_publ_author_name
'Miguel-Angel Munoz-Hernandez'
'Timothy S. Keizer'
'Pingrong Wei'
'Sean Parkin'
'David A. Atwood'

_publ_section_title
;
 Reactivity and Derivatization of Five-Coordinate, Chelated Aluminum
;
_journal_name_full 'Inorganic Chemistry'
_journal_page_first 6782
_journal_page_last 6787
_journal_paper_doi 10.1021/ic010759r
_journal_volume 40
_journal_year 2001
_chemical_formula_sum 'C49 H78 Al N3 O2 Si2'
_chemical_formula_weight 824.30
_chemical_name_systematic
;
 ?
;
_space_group_IT_number 19
_symmetry_cell_setting orthorhombic
_symmetry_space_group_name_Hall 'P 2ac 2ab'
_symmetry_space_group_name_H-M 'P 21 21 21'
_atom_sites_solution_hydrogens geom
_atom_sites_solution_primary direct
_atom_sites_solution_secondary difmap
_audit_creation_method SHELXL
_cell_angle_alpha 90.00
_cell_angle_beta 90.00
_cell_angle_gamma 90.00
_cell_formula_units_Z 4
_cell_length_a 10.9002(5)
_cell_length_b 15.1173(8)
_cell_length_c 31.5919(15)
_cell_measurement_temperature 298(2)
_cell_volume 5205.8(4)
_computing_structure_refinement 'SHELXL-93 (Sheldrick, 1993)'
_computing_structure_solution 'SHELXS-86 (Sheldrick, 1990)'
_diffrn_ambient_temperature 298(2)
_diffrn_radiation_monochromator graphite
_diffrn_radiation_source 'fine-focus sealed tube'
_diffrn_radiation_type MoK\a
_diffrn_radiation_wavelength 0.71073
_diffrn_reflns_av_R_equivalents 0.2094
_diffrn_reflns_av_sigmaI/netI 0.1468
_diffrn_reflns_limit_h_max 14
_diffrn_reflns_limit_h_min -14
_diffrn_reflns_limit_k_max 14
_diffrn_reflns_limit_k_min -20
_diffrn_reflns_limit_l_max 39
_diffrn_reflns_limit_l_min -41
_diffrn_reflns_number 17214
_diffrn_reflns_theta_max 21.00
_diffrn_reflns_theta_min 1.29
_exptl_absorpt_coefficient_mu 0.244
_exptl_crystal_density_diffrn 2.103
_exptl_crystal_F_000 3600
_refine_diff_density_max 0.165
_refine_diff_density_min -0.208
_refine_diff_density_rms 0.043
_refine_ls_abs_structure_details 'Flack H D (1983), Acta Cryst. A39, 876-881'
_refine_ls_abs_structure_Flack 0.03(22)
_refine_ls_extinction_method none
_refine_ls_goodness_of_fit_all 1.071
_refine_ls_goodness_of_fit_obs 1.077
_refine_ls_matrix_type full
_refine_ls_number_parameters 509
_refine_ls_number_reflns 5536
_refine_ls_number_restraints 0
_refine_ls_restrained_S_all 1.280
_refine_ls_restrained_S_obs 1.077
_refine_ls_R_factor_all 0.1295
_refine_ls_R_factor_obs 0.0737
_refine_ls_shift/esd_max 1.132
_refine_ls_shift/esd_mean 0.071
_refine_ls_structure_factor_coef Fsqd
_refine_ls_weighting_details 'w=1/[\s^2^(Fo^2^)+(0.0563P)^2^+3.3241P] where P=(Fo^2^+2Fc^2^)/3'
_refine_ls_weighting_scheme calc
_refine_ls_wR_factor_all 0.1807
_refine_ls_wR_factor_obs 0.1360
_reflns_number_observed 4475
_reflns_number_total 5558
_reflns_observed_criterion >2sigma(I)
_cod_data_source_file ic010759r_2.cif
_cod_data_source_block j
_cod_depositor_comments
;
The following automatic conversions were performed:

'_refine_ls_weighting_scheme' value 'calc
w=1/[\s^2^(Fo^2^)+(0.0563P)^2^+3.3241P] where P=(Fo^2^+2Fc^2^)/3' was
changed to 'calc'. New tag '_refine_ls_weighting_details' was
created. The value of the new tag was set to
'w=1/[\s^2^(Fo^2^)+(0.0563P)^2^+3.3241P] where P=(Fo^2^+2Fc^2^)/3'.

Automatic conversion script
Id: cif_fix_values 3143 2015-03-26 13:38:13Z robertas 

2020-09-02
Z value changed to be consistent with given formula
                 miguel
;
_cod_original_formula_units_Z 8
_cod_database_code 4320738

loop_
_symmetry_equiv_pos_as_xyz
'x, y, z'
'-x+1/2, -y, z+1/2'
'-x, y+1/2, -z+1/2'
'x+1/2, -y+1/2, -z'

loop_
_atom_site_aniso_label
_atom_site_aniso_U_11
_atom_site_aniso_U_22
_atom_site_aniso_U_33
_atom_site_aniso_U_23
_atom_site_aniso_U_13
_atom_site_aniso_U_12
Al1 0.0326(9) 0.0327(9) 0.0406(10) 0.0019(8) 0.0026(8) 0.0005(8)
Si1 0.0361(9) 0.0545(10) 0.0498(10) 0.0055(9) -0.0057(8) -0.0014(9)
Si2 0.0471(10) 0.0646(11) 0.0485(10) -0.0123(9) 0.0004(9) -0.0031(9)
O1 0.044(2) 0.035(2) 0.046(2) 0.002(2) 0.008(2) 0.004(2)
O2 0.030(2) 0.037(2) 0.060(3) 0.006(2) -0.002(2) -0.001(2)
N1 0.038(3) 0.034(3) 0.036(3) 0.005(2) 0.003(2) -0.004(2)
N2 0.031(2) 0.033(2) 0.052(3) 0.009(2) -0.005(2) -0.003(2)
N3 0.034(2) 0.042(3) 0.043(3) 0.003(2) 0.001(2) -0.001(2)
C1 0.035(3) 0.042(3) 0.048(4) 0.008(3) -0.005(3) -0.004(3)
C2 0.037(3) 0.035(3) 0.061(4) 0.008(3) 0.002(3) -0.001(3)
C3 0.043(4) 0.056(4) 0.092(6) 0.026(4) 0.020(4) 0.004(3)
C4 0.045(4) 0.058(4) 0.127(7) 0.028(5) 0.028(4) 0.001(4)
C5 0.054(4) 0.063(4) 0.072(5) 0.026(4) 0.018(4) -0.002(4)
C6 0.047(4) 0.046(4) 0.069(5) 0.016(3) 0.002(3) -0.001(3)
C7 0.052(4) 0.025(3) 0.054(4) 0.006(3) -0.002(3) -0.001(3)
C8 0.042(4) 0.039(3) 0.037(4) -0.004(3) 0.004(3) 0.004(3)
C9 0.042(3) 0.040(4) 0.043(4) 0.000(3) 0.004(3) 0.001(3)
C10 0.044(3) 0.040(3) 0.038(4) 0.000(3) 0.004(3) 0.000(3)
C11 0.044(3) 0.047(4) 0.046(4) 0.000(3) 0.008(3) -0.004(3)
C12 0.049(4) 0.053(4) 0.041(4) -0.010(3) 0.002(3) 0.010(3)
C13 0.045(3) 0.033(3) 0.059(4) 0.004(3) -0.002(3) 0.003(3)
C14 0.063(4) 0.052(4) 0.038(4) 0.003(3) 0.021(3) -0.004(3)
C15 0.081(5) 0.053(4) 0.057(4) 0.008(3) -0.008(4) 0.011(4)
C16 0.070(4) 0.049(4) 0.074(5) -0.010(3) 0.009(4) -0.011(4)
C17 0.103(6) 0.064(4) 0.069(5) 0.005(4) 0.035(5) -0.008(4)
C18 0.059(4) 0.044(3) 0.064(4) -0.013(3) 0.008(4) 0.010(4)
C19 0.083(5) 0.069(5) 0.130(7) -0.023(5) 0.036(5) 0.009(4)
C20 0.103(6) 0.064(5) 0.118(7) -0.017(5) -0.014(5) 0.044(5)
C21 0.078(5) 0.058(4) 0.084(5) -0.019(4) 0.004(4) 0.001(4)
C22 0.031(3) 0.043(3) 0.059(4) 0.002(3) 0.002(3) -0.003(3)
C23 0.035(3) 0.038(3) 0.054(4) 0.017(3) -0.002(3) 0.000(3)
C24 0.031(3) 0.039(4) 0.042(4) 0.001(3) -0.001(3) 0.003(3)
C25 0.045(3) 0.033(3) 0.046(4) 0.001(3) 0.000(3) 0.005(3)
C26 0.052(4) 0.031(3) 0.062(4) 0.014(3) 0.009(3) 0.004(3)
C27 0.041(4) 0.052(4) 0.047(4) 0.009(3) 0.011(3) 0.014(3)
C28 0.040(4) 0.045(4) 0.074(5) 0.017(3) -0.003(3) 0.005(3)
C29 0.039(4) 0.036(3) 0.069(4) 0.009(3) -0.001(3) -0.010(3)
C30 0.060(4) 0.073(5) 0.087(6) 0.000(4) 0.018(4) -0.022(4)
C31 0.070(5) 0.056(4) 0.091(6) 0.008(4) -0.021(4) -0.016(4)
C32 0.062(4) 0.050(4) 0.119(7) 0.020(4) -0.005(4) -0.009(4)
C33 0.052(4) 0.056(4) 0.076(5) 0.028(4) 0.016(4) 0.019(4)
C34 0.106(7) 0.075(6) 0.218(12) -0.020(7) 0.015(8) 0.040(5)
C35 0.052(5) 0.092(6) 0.174(10) 0.052(6) 0.013(5) 0.022(4)
C36 0.147(9) 0.233(12) 0.080(7) 0.067(8) 0.030(6) 0.136(10)
C37 0.044(4) 0.065(4) 0.116(6) -0.016(4) -0.015(4) 0.020(4)
C38 0.066(5) 0.146(8) 0.073(5) 0.032(5) -0.014(4) 0.012(5)
C39 0.049(4) 0.083(5) 0.079(5) -0.004(4) 0.002(4) -0.011(4)
C40 0.085(5) 0.113(6) 0.054(5) 0.001(5) 0.015(4) -0.007(5)
C41 0.076(5) 0.095(5) 0.072(5) -0.034(5) -0.002(4) 0.020(5)
C42 0.084(5) 0.092(5) 0.086(6) -0.032(5) -0.008(5) -0.014(5)
C43 0.340(35) 0.468(44) 0.270(28) 0.102(31) -0.176(27) -0.132(36)
C44 0.484(59) 0.233(24) 0.128(16) 0.059(16) -0.152(27) -0.181(30)
C45 0.374(48) 0.326(44) 0.344(41) -0.124(40) -0.261(38) 0.153(47)
C46 0.218(24) 0.330(42) 0.336(50) -0.247(43) -0.186(33) 0.093(33)
C47 0.264(30) 0.358(42) 0.219(22) -0.089(26) -0.033(25) -0.201(35)
C48 0.382(46) 0.407(51) 0.205(30) -0.097(38) -0.158(30) -0.155(46)

loop_
_atom_site_label
_atom_site_type_symbol
_atom_site_fract_x
_atom_site_fract_y
_atom_site_fract_z
_atom_site_U_iso_or_equiv
_atom_site_thermal_displace_type
_atom_site_occupancy
_atom_site_calc_flag
_atom_site_refinement_flags
_atom_site_disorder_group
Al1 Al -0.15608(14) 0.17965(10) 0.15824(5) 0.0353(4) Uani 1 d . .
Si1 Si 0.09349(14) 0.18233(11) 0.20904(5) 0.0468(4) Uani 1 d . .
Si2 Si -0.1229(2) 0.25941(12) 0.25036(6) 0.0534(5) Uani 1 d . .
O1 O -0.0733(3) 0.1473(2) 0.11147(12) 0.0420(10) Uani 1 d . .
O2 O -0.1789(3) 0.2907(2) 0.13708(12) 0.0423(10) Uani 1 d . .
N1 N -0.1862(4) 0.0476(3) 0.16929(14) 0.0362(11) Uani 1 d . .
N2 N -0.3392(4) 0.1721(3) 0.16701(14) 0.0384(11) Uani 1 d . .
N3 N -0.0625(4) 0.2035(3) 0.20697(14) 0.0395(11) Uani 1 d . .
C1 C -0.2809(5) 0.0364(3) 0.2017(2) 0.0417(15) Uani 1 d . .
H1A H -0.2518(5) 0.0666(3) 0.2272(2) 0.050 Uiso 1 calc R .
C2 C -0.3895(5) 0.0887(3) 0.1850(2) 0.0443(15) Uani 1 d . .
H2A H -0.4269(5) 0.0549(3) 0.1619(2) 0.053 Uiso 1 calc R .
C3 C -0.4852(6) 0.0995(4) 0.2199(2) 0.064(2) Uani 1 d . .
H3A H -0.4506(6) 0.1328(4) 0.2433(2) 0.077 Uiso 1 calc R .
H3B H -0.5554(6) 0.1318(4) 0.2091(2) 0.077 Uiso 1 calc R .
C4 C -0.5261(6) 0.0075(4) 0.2355(3) 0.077(2) Uani 1 d . .
H4A H -0.5707(6) -0.0221(4) 0.2130(3) 0.092 Uiso 1 calc R .
H4B H -0.5814(6) 0.0146(4) 0.2593(3) 0.092 Uiso 1 calc R .
C5 C -0.4190(6) -0.0493(4) 0.2487(2) 0.063(2) Uani 1 d . .
H5A H -0.3831(6) -0.0250(4) 0.2743(2) 0.075 Uiso 1 calc R .
H5B H -0.4485(6) -0.1083(4) 0.2552(2) 0.075 Uiso 1 calc R .
C6 C -0.3209(5) -0.0556(4) 0.2149(2) 0.054(2) Uani 1 d . .
H6A H -0.3529(5) -0.0872(4) 0.1906(2) 0.065 Uiso 1 calc R .
H6B H -0.2510(5) -0.0882(4) 0.2258(2) 0.065 Uiso 1 calc R .
C7 C -0.1436(5) -0.0181(4) 0.1482(2) 0.0437(15) Uani 1 d . .
H7A H -0.1663(5) -0.0745(4) 0.1569(2) 0.052 Uiso 1 calc R .
C8 C -0.0633(5) -0.0115(3) 0.1119(2) 0.0395(14) Uani 1 d . .
C9 C -0.0317(5) 0.0715(4) 0.0942(2) 0.0419(15) Uani 1 d . .
C10 C 0.0420(5) 0.0723(4) 0.0574(2) 0.0404(14) Uani 1 d . .
C11 C 0.0857(5) -0.0083(4) 0.0423(2) 0.046(2) Uani 1 d . .
H11A H 0.1366(5) -0.0074(4) 0.0187(2) 0.055 Uiso 1 calc R .
C12 C 0.0579(5) -0.0920(4) 0.0607(2) 0.048(2) Uani 1 d . .
C13 C -0.0165(5) -0.0909(4) 0.0955(2) 0.046(2) Uani 1 d . .
H13A H -0.0366(5) -0.1440(4) 0.1087(2) 0.055 Uiso 1 calc R .
C14 C 0.0727(6) 0.1600(4) 0.0353(2) 0.051(2) Uani 1 d . .
C15 C -0.0456(6) 0.2051(4) 0.0196(2) 0.064(2) Uani 1 d . .
H15A H -0.0252(6) 0.2599(4) 0.0059(2) 0.095 Uiso 1 calc R .
H15B H -0.0985(6) 0.2166(4) 0.0433(2) 0.095 Uiso 1 calc R .
H15C H -0.0868(6) 0.1670(4) -0.0001(2) 0.095 Uiso 1 calc R .
C16 C 0.1454(6) 0.2216(4) 0.0646(2) 0.064(2) Uani 1 d . .
H16A H 0.1634(6) 0.2758(4) 0.0501(2) 0.096 Uiso 1 calc R .
H16B H 0.2207(6) 0.1934(4) 0.0728(2) 0.096 Uiso 1 calc R .
H16C H 0.0976(6) 0.2342(4) 0.0894(2) 0.096 Uiso 1 calc R .
C17 C 0.1548(7) 0.1449(4) -0.0048(2) 0.079(2) Uani 1 d . .
H17A H 0.1725(7) 0.2009(4) -0.0178(2) 0.118 Uiso 1 calc R .
H17B H 0.1121(7) 0.1078(4) -0.0245(2) 0.118 Uiso 1 calc R .
H17C H 0.2301(7) 0.1169(4) 0.0035(2) 0.118 Uiso 1 calc R .
C18 C 0.1042(6) -0.1797(4) 0.0422(2) 0.056(2) Uani 1 d . .
C19 C 0.2018(7) -0.1664(5) 0.0072(3) 0.094(3) Uani 1 d . .
H19A H 0.2707(7) -0.1348(5) 0.0186(3) 0.141 Uiso 1 calc R .
H19B H 0.1669(7) -0.1331(5) -0.0157(3) 0.141 Uiso 1 calc R .
H19C H 0.2285(7) -0.2230(5) -0.0031(3) 0.141 Uiso 1 calc R .
C20 C 0.1598(8) -0.2361(5) 0.0782(3) 0.095(3) Uani 1 d . .
H20A H 0.2290(8) -0.2057(5) 0.0902(3) 0.142 Uiso 1 calc R .
H20B H 0.1859(8) -0.2921(5) 0.0671(3) 0.142 Uiso 1 calc R .
H20C H 0.0991(8) -0.2454(5) 0.0998(3) 0.142 Uiso 1 calc R .
C21 C -0.0034(6) -0.2302(4) 0.0235(2) 0.074(2) Uani 1 d . .
H21A H 0.0252(6) -0.2850(4) 0.0118(2) 0.110 Uiso 1 calc R .
H21B H -0.0411(6) -0.1953(4) 0.0017(2) 0.110 Uiso 1 calc R .
H21C H -0.0623(6) -0.2421(4) 0.0454(2) 0.110 Uiso 1 calc R .
C22 C -0.4197(5) 0.2287(4) 0.1523(2) 0.0444(15) Uani 1 d . .
H22A H -0.5016(5) 0.2116(4) 0.1529(2) 0.053 Uiso 1 calc R .
C23 C -0.3930(5) 0.3137(4) 0.1355(2) 0.0423(14) Uani 1 d . .
C24 C -0.2721(5) 0.3437(3) 0.1303(2) 0.0373(14) Uani 1 d . .
C25 C -0.2520(5) 0.4339(3) 0.1179(2) 0.0416(14) Uani 1 d . .
C26 C -0.3568(6) 0.4851(4) 0.1110(2) 0.048(2) Uani 1 d . .
H26A H -0.3447(6) 0.5436(4) 0.1029(2) 0.058 Uiso 1 calc R .
C27 C -0.4774(5) 0.4568(4) 0.1152(2) 0.047(2) Uani 1 d . .
C28 C -0.4946(5) 0.3698(4) 0.1271(2) 0.053(2) Uani 1 d . .
H28A H -0.5739(5) 0.3477(4) 0.1297(2) 0.064 Uiso 1 calc R .
C29 C -0.1229(5) 0.4728(3) 0.1136(2) 0.048(2) Uani 1 d . .
C30 C -0.0544(6) 0.4259(5) 0.0777(2) 0.073(2) Uani 1 d . .
H30A H 0.0266(6) 0.4502(5) 0.0751(2) 0.110 Uiso 1 calc R .
H30B H -0.0980(6) 0.4343(5) 0.0516(2) 0.110 Uiso 1 calc R .
H30C H -0.0489(6) 0.3638(5) 0.0838(2) 0.110 Uiso 1 calc R .
C31 C -0.0520(6) 0.4608(4) 0.1549(2) 0.072(2) Uani 1 d . .
H31A H -0.0948(6) 0.4900(4) 0.1775(2) 0.109 Uiso 1 calc R .
H31B H 0.0285(6) 0.4859(4) 0.1520(2) 0.109 Uiso 1 calc R .
H31C H -0.0450(6) 0.3988(4) 0.1612(2) 0.109 Uiso 1 calc R .
C32 C -0.1236(6) 0.5729(4) 0.1041(3) 0.077(2) Uani 1 d . .
H32A H -0.1649(6) 0.6036(4) 0.1265(3) 0.115 Uiso 1 calc R .
H32B H -0.1656(6) 0.5834(4) 0.0779(3) 0.115 Uiso 1 calc R .
H32C H -0.0407(6) 0.5939(4) 0.1020(3) 0.115 Uiso 1 calc R .
C33 C -0.5860(6) 0.5201(4) 0.1058(2) 0.061(2) Uani 1 d . .
C34 C -0.5636(9) 0.6062(5) 0.1315(4) 0.133(4) Uani 1 d . .
H34A H -0.4861(9) 0.6314(5) 0.1235(4) 0.199 Uiso 1 calc R .
H34B H -0.5629(9) 0.5926(5) 0.1612(4) 0.199 Uiso 1 calc R .
H34C H -0.6280(9) 0.6477(5) 0.1257(4) 0.199 Uiso 1 calc R .
C35 C -0.7062(6) 0.4844(5) 0.1202(3) 0.106(3) Uani 1 d . .
H35A H -0.7025(6) 0.4722(5) 0.1500(3) 0.159 Uiso 1 calc R .
H35B H -0.7241(6) 0.4308(5) 0.1052(3) 0.159 Uiso 1 calc R .
H35C H -0.7694(6) 0.5271(5) 0.1148(3) 0.159 Uiso 1 calc R .
C36 C -0.5854(10) 0.5434(7) 0.0592(3) 0.153(5) Uani 1 d . .
H36A H -0.5070(10) 0.5676(7) 0.0517(3) 0.230 Uiso 1 calc R .
H36B H -0.6484(10) 0.5863(7) 0.0536(3) 0.230 Uiso 1 calc R .
H36C H -0.6007(10) 0.4911(7) 0.0428(3) 0.230 Uiso 1 calc R .
C37 C 0.1444(6) 0.0824(4) 0.1785(3) 0.075(2) Uani 1 d . .
H37A H 0.0999(6) 0.0315(4) 0.1881(3) 0.112 Uiso 1 calc R .
H37B H 0.2306(6) 0.0732(4) 0.1828(3) 0.112 Uiso 1 calc R .
H37C H 0.1288(6) 0.0915(4) 0.1489(3) 0.112 Uiso 1 calc R .
C38 C 0.1537(7) 0.1606(6) 0.2638(2) 0.095(3) Uani 1 d . .
H38A H 0.1090(7) 0.1125(6) 0.2763(2) 0.143 Uiso 1 calc R .
H38B H 0.1438(7) 0.2127(6) 0.2808(2) 0.143 Uiso 1 calc R .
H38C H 0.2391(7) 0.1454(6) 0.2622(2) 0.143 Uiso 1 calc R .
C39 C 0.1863(6) 0.2762(4) 0.1875(2) 0.070(2) Uani 1 d . .
H39A H 0.1650(6) 0.3297(4) 0.2022(2) 0.106 Uiso 1 calc R .
H39B H 0.1695(6) 0.2831(4) 0.1579(2) 0.106 Uiso 1 calc R .
H39C H 0.2719(6) 0.2641(4) 0.1915(2) 0.106 Uiso 1 calc R .
C40 C -0.1534(7) 0.1836(5) 0.2968(2) 0.084(2) Uani 1 d . .
H40A H -0.2045(7) 0.1353(5) 0.2878(2) 0.126 Uiso 1 calc R .
H40B H -0.1942(7) 0.2160(5) 0.3188(2) 0.126 Uiso 1 calc R .
H40C H -0.0770(7) 0.1608(5) 0.3073(2) 0.126 Uiso 1 calc R .
C41 C -0.2712(6) 0.3175(5) 0.2406(2) 0.081(2) Uani 1 d . .
H41A H -0.3308(6) 0.2758(5) 0.2304(2) 0.122 Uiso 1 calc R .
H41B H -0.2592(6) 0.3631(5) 0.2199(2) 0.122 Uiso 1 calc R .
H41C H -0.2999(6) 0.3434(5) 0.2665(2) 0.122 Uiso 1 calc R .
C42 C -0.0237(7) 0.3506(5) 0.2702(3) 0.087(2) Uani 1 d . .
H42A H 0.0566(7) 0.3279(5) 0.2764(3) 0.131 Uiso 1 calc R .
H42B H -0.0589(7) 0.3751(5) 0.2955(3) 0.131 Uiso 1 calc R .
H42C H -0.0175(7) 0.3959(5) 0.2490(3) 0.131 Uiso 1 calc R .
C43 C -0.3507(26) 0.0543(23) 0.0406(8) 0.359(18) Uani 1 d . .
H43A H -0.3935(26) 0.1092(23) 0.0368(8) 0.539 Uiso 1 calc R .
H43B H -0.3300(26) 0.0299(23) 0.0135(8) 0.539 Uiso 1 calc R .
H43C H -0.2770(26) 0.0645(23) 0.0565(8) 0.539 Uiso 1 calc R .
C44 C -0.4235(51) -0.0034(25) 0.0619(7) 0.281(21) Uani 1 d . .
C45 C -0.5529(48) 0.0503(24) 0.0780(15) 0.348(32) Uani 1 d . .
C46 C -0.5830(31) -0.0280(29) 0.0987(13) 0.295(29) Uani 1 d . .
H46A H -0.6622(31) -0.0240(29) 0.1094(13) 0.354 Uiso 1 calc R .
C47 C -0.5313(38) -0.1139(26) 0.1090(9) 0.280(19) Uani 1 d . .
H47A H -0.5723(38) -0.1556(26) 0.1254(9) 0.336 Uiso 1 calc R .
C48 C -0.4173(43) -0.1282(27) 0.0925(12) 0.332(19) Uani 1 d . .
H48A H -0.3718(43) -0.1786(27) 0.0986(12) 0.398 Uiso 1 calc R .
C49 C -0.3834(28) -0.0766(23) 0.0718(11) 0.214(14) Uiso 1 d . .

loop_
_atom_type_symbol
_atom_type_description
_atom_type_scat_dispersion_real
_atom_type_scat_dispersion_imag
_atom_type_scat_source
C C 0.0033 0.0016 'International Tables Vol C Tables 4.2.6.8 and 6.1.1.4'
H H 0.0000 0.0000 'International Tables Vol C Tables 4.2.6.8 and 6.1.1.4'
N N 0.0061 0.0033 'International Tables Vol C Tables 4.2.6.8 and 6.1.1.4'
O O 0.0106 0.0060 'International Tables Vol C Tables 4.2.6.8 and 6.1.1.4'
Al Al 0.0645 0.0514 'International Tables Vol C Tables 4.2.6.8 and 6.1.1.4'
Si Si 0.0817 0.0704 'International Tables Vol C Tables 4.2.6.8 and 6.1.1.4'

loop_
_geom_angle_atom_site_label_1
_geom_angle_atom_site_label_2
_geom_angle_atom_site_label_3
_geom_angle
_geom_angle_site_symmetry_1
_geom_angle_site_symmetry_3
_geom_angle_publ_flag
O1 Al1 O2 91.0(2) . . ?
O1 Al1 N3 116.9(2) . . ?
O2 Al1 N3 101.4(2) . . ?
O1 Al1 N2 126.4(2) . . ?
O2 Al1 N2 88.1(2) . . ?
N3 Al1 N2 115.8(2) . . ?
O1 Al1 N1 87.4(2) . . ?
O2 Al1 N1 159.3(2) . . ?
N3 Al1 N1 97.7(2) . . ?
N2 Al1 N1 76.3(2) . . ?
N3 Si1 C39 112.2(3) . . ?
N3 Si1 C37 114.8(3) . . ?
C39 Si1 C37 105.3(3) . . ?
N3 Si1 C38 114.2(3) . . ?
C39 Si1 C38 106.2(3) . . ?
C37 Si1 C38 103.2(4) . . ?
N3 Si2 C42 113.9(3) . . ?
N3 Si2 C41 115.2(3) . . ?
C42 Si2 C41 102.2(3) . . ?
N3 Si2 C40 112.5(3) . . ?
C42 Si2 C40 106.9(4) . . ?
C41 Si2 C40 105.1(3) . . ?
C9 O1 Al1 137.1(3) . . ?
C24 O2 Al1 136.7(3) . . ?
C7 N1 C1 122.0(4) . . ?
C7 N1 Al1 127.3(4) . . ?
C1 N1 Al1 110.1(3) . . ?
C22 N2 C2 116.2(4) . . ?
C22 N2 Al1 125.2(3) . . ?
C2 N2 Al1 117.7(3) . . ?
Si1 N3 Si2 115.6(3) . . ?
Si1 N3 Al1 121.9(3) . . ?
Si2 N3 Al1 122.2(2) . . ?
N1 C1 C2 104.3(4) . . ?
N1 C1 C6 120.2(5) . . ?
C2 C1 C6 110.4(4) . . ?
N2 C2 C1 106.6(4) . . ?
N2 C2 C3 116.0(4) . . ?
C1 C2 C3 109.8(5) . . ?
C4 C3 C2 109.4(5) . . ?
C3 C4 C5 112.3(5) . . ?
C6 C5 C4 112.7(5) . . ?
C5 C6 C1 109.9(5) . . ?
N1 C7 C8 125.3(5) . . ?
C9 C8 C13 121.6(5) . . ?
C9 C8 C7 121.4(5) . . ?
C13 C8 C7 117.0(5) . . ?
O1 C9 C8 120.8(5) . . ?
O1 C9 C10 121.1(5) . . ?
C8 C9 C10 118.1(5) . . ?
C11 C10 C9 117.9(5) . . ?
C11 C10 C14 121.6(5) . . ?
C9 C10 C14 120.4(5) . . ?
C10 C11 C12 124.4(5) . . ?
C13 C12 C11 116.3(5) . . ?
C13 C12 C18 120.9(6) . . ?
C11 C12 C18 122.8(5) . . ?
C12 C13 C8 121.6(5) . . ?
C10 C14 C16 111.2(5) . . ?
C10 C14 C15 110.3(5) . . ?
C16 C14 C15 110.9(5) . . ?
C10 C14 C17 111.6(5) . . ?
C16 C14 C17 106.3(5) . . ?
C15 C14 C17 106.5(5) . . ?
C21 C18 C12 109.1(5) . . ?
C21 C18 C19 108.7(6) . . ?
C12 C18 C19 112.7(5) . . ?
C21 C18 C20 108.1(6) . . ?
C12 C18 C20 108.9(5) . . ?
C19 C18 C20 109.2(6) . . ?
N2 C22 C23 125.9(5) . . ?
C24 C23 C22 121.9(5) . . ?
C24 C23 C28 121.2(5) . . ?
C22 C23 C28 116.8(5) . . ?
O2 C24 C23 120.7(4) . . ?
O2 C24 C25 120.5(5) . . ?
C23 C24 C25 118.8(5) . . ?
C26 C25 C24 116.4(5) . . ?
C26 C25 C29 121.7(5) . . ?
C24 C25 C29 121.9(5) . . ?
C27 C26 C25 126.1(5) . . ?
C28 C27 C26 116.6(5) . . ?
C28 C27 C33 122.4(6) . . ?
C26 C27 C33 121.0(5) . . ?
C27 C28 C23 120.9(6) . . ?
C30 C29 C25 109.6(5) . . ?
C30 C29 C31 109.3(5) . . ?
C25 C29 C31 110.1(5) . . ?
C30 C29 C32 108.2(5) . . ?
C25 C29 C32 112.9(5) . . ?
C31 C29 C32 106.6(5) . . ?
C35 C33 C36 112.7(8) . . ?
C35 C33 C27 112.9(5) . . ?
C36 C33 C27 109.1(5) . . ?
C35 C33 C34 106.4(7) . . ?
C36 C33 C34 108.2(7) . . ?
C27 C33 C34 107.3(6) . . ?
C49 C44 C45 130.3(38) . . ?
C49 C44 C43 119.7(58) . . ?
C45 C44 C43 109.0(40) . . ?
C44 C45 C46 85.9(25) . . ?
C47 C46 C45 140.8(50) . . ?
C48 C47 C46 114.1(38) . . ?
C49 C48 C47 115.3(51) . . ?
C48 C49 C44 132.9(47) . . ?

loop_
_geom_bond_atom_site_label_1
_geom_bond_atom_site_label_2
_geom_bond_distance
_geom_bond_site_symmetry_2
_geom_bond_publ_flag
Al1 O1 1.799(4) . ?
Al1 O2 1.824(4) . ?
Al1 N3 1.881(5) . ?
Al1 N2 2.018(4) . ?
Al1 N1 2.053(4) . ?
Si1 N3 1.731(4) . ?
Si1 C39 1.871(6) . ?
Si1 C37 1.876(6) . ?
Si1 C38 1.878(7) . ?
Si2 N3 1.740(5) . ?
Si2 C42 1.861(7) . ?
Si2 C41 1.865(7) . ?
Si2 C40 1.891(7) . ?
O1 C9 1.347(6) . ?
O2 C24 1.311(6) . ?
N1 C7 1.283(7) . ?
N1 C1 1.463(7) . ?
N2 C22 1.310(6) . ?
N2 C2 1.488(6) . ?
C1 C2 1.519(7) . ?
C1 C6 1.516(7) . ?
C2 C3 1.526(8) . ?
C3 C4 1.539(8) . ?
C4 C5 1.509(8) . ?
C5 C6 1.514(8) . ?
C7 C8 1.445(8) . ?
C8 C9 1.416(8) . ?
C8 C13 1.403(8) . ?
C9 C10 1.414(8) . ?
C10 C11 1.393(7) . ?
C10 C14 1.535(8) . ?
C11 C12 1.425(8) . ?
C12 C13 1.367(8) . ?
C12 C18 1.535(8) . ?
C14 C16 1.536(8) . ?
C14 C15 1.540(9) . ?
C14 C17 1.566(8) . ?
C18 C21 1.518(9) . ?
C18 C19 1.547(9) . ?
C18 C20 1.546(10) . ?
C22 C23 1.422(7) . ?
C23 C24 1.404(7) . ?
C23 C28 1.419(8) . ?
C24 C25 1.435(7) . ?
C25 C26 1.397(8) . ?
C25 C29 1.532(8) . ?
C26 C27 1.389(8) . ?
C27 C28 1.381(8) . ?
C27 C33 1.550(8) . ?
C29 C30 1.532(9) . ?
C29 C31 1.528(9) . ?
C29 C32 1.542(8) . ?
C33 C35 1.489(9) . ?
C33 C36 1.513(10) . ?
C33 C34 1.553(11) . ?
C43 C44 1.36(3) . ?
C44 C49 1.23(4) . ?
C44 C45 1.70(7) . ?
C45 C46 1.39(7) . ?
C46 C47 1.45(4) . ?
C47 C48 1.36(4) . ?
C48 C49 1.08(4) . ?
